data_2104209
loop_
_publ_author_name
'Gryl, Marlena'
'Krawczuk, Anna'
'Stadnicka, Katarzyna'

_publ_section_title
;
 Polymorphism of urea--barbituric acid co-crystals
;
_journal_coeditor_code BS5065
_journal_issue 5
_journal_name_full 'Acta Crystallographica Section B'
_journal_page_first 623
_journal_page_last 632
_journal_paper_doi 10.1107/S0108768108026645
_journal_volume 64
_journal_year 2008
_chemical_formula_iupac 'C5 H8 N4 O4'
_chemical_formula_moiety 'C4 H4 N2 O3, C H4 N2 O'
_chemical_formula_sum 'C5 H8 N4 O4'
_chemical_formula_weight 188.15
_chemical_name_common 'barbituric acid urea addition compound'
_chemical_name_systematic
;
 2,4,6(1H,3H,5H)-Pyrimidinetrione urea addition compound
;
_space_group_IT_number 2
_symmetry_cell_setting triclinic
_symmetry_space_group_name_Hall '-P 1'
_symmetry_space_group_name_H-M 'P -1'
_audit_creation_method SHELXL-97
_cell_angle_alpha 100.248(2)
_cell_angle_beta 91.515(2)
_cell_angle_gamma 99.192(2)
_cell_formula_units_Z 4
_cell_length_a 8.1588(4)
_cell_length_b 9.1117(4)
_cell_length_c 10.9268(5)
_cell_measurement_reflns_used 2050
_cell_measurement_temperature 293(2)
_cell_measurement_theta_max 29.131
_cell_measurement_theta_min 2.910
_cell_volume 787.82(6)
_computing_cell_refinement 'DENZO-SMN (Otwinowski & Minor, 1997)'
_computing_data_collection 'KappaCCD Server Software (Nonius, 1997)'
_computing_data_reduction 'HKL DENZO and Scalepack (Otwinowski & Minor, 1997)'
_computing_molecular_graphics
;
  PLATON (Spek, 2003); ORTEP-3 for Windows (Farrugia, 1997); MERCURY (Version
  1.4; Macrae et al., 2006)
;
_computing_publication_material 'SHELXL97 (Sheldrick, 1997)'
_computing_structure_refinement 'SHELXL97 (Sheldrick, 1997)'
_computing_structure_solution 'SIR92 (Altomare et al., 1994)'
_diffrn_ambient_temperature 293(2)
_diffrn_detector_area_resol_mean 9
_diffrn_measured_fraction_theta_full 0.990
_diffrn_measured_fraction_theta_max 0.990
_diffrn_measurement_device '95mm CCD camera on \k-goniostat'
_diffrn_measurement_device_type KappaCCD
_diffrn_measurement_method ' \w scans at \c = 55 \% '
_diffrn_radiation_monochromator 'horizontally mounted graphite crystal'
_diffrn_radiation_source 'fine-focus sealed tube'
_diffrn_radiation_type MoK\a
_diffrn_radiation_wavelength 0.71073
_diffrn_reflns_av_R_equivalents 0.0171
_diffrn_reflns_av_sigmaI/netI 0.0542
_diffrn_reflns_limit_h_max 10
_diffrn_reflns_limit_h_min -9
_diffrn_reflns_limit_k_max 11
_diffrn_reflns_limit_k_min -9
_diffrn_reflns_limit_l_max 14
_diffrn_reflns_limit_l_min -14
_diffrn_reflns_number 4828
_diffrn_reflns_theta_full 27.50
_diffrn_reflns_theta_max 27.50
_diffrn_reflns_theta_min 3.08
_exptl_absorpt_coefficient_mu 0.138
_exptl_absorpt_correction_T_max 0.9823
_exptl_absorpt_correction_T_min 0.9534
_exptl_absorpt_correction_type multi-scan
_exptl_absorpt_process_details 'HKL DENZO and Scalepack (Otwinowski & Minor, 1997)'
_exptl_crystal_colour colourless
_exptl_crystal_density_diffrn 1.586
_exptl_crystal_density_method 'not measured'
_exptl_crystal_description block
_exptl_crystal_F_000 392
_exptl_crystal_size_max 0.35
_exptl_crystal_size_mid 0.13
_exptl_crystal_size_min 0.13
_refine_diff_density_max 0.219
_refine_diff_density_min -0.187
_refine_ls_extinction_method none
_refine_ls_goodness_of_fit_all 1.030
_refine_ls_goodness_of_fit_ref 1.030
_refine_ls_hydrogen_treatment constr
_refine_ls_matrix_type full
_refine_ls_number_parameters 235
_refine_ls_number_reflns 3584
_refine_ls_number_restraints 0
_refine_ls_restrained_S_all 1.030
_refine_ls_restrained_S_obs 1.030
_refine_ls_R_factor_all 0.0913
_refine_ls_R_factor_gt 0.0534
_refine_ls_shift/su_max 0.000
_refine_ls_shift/su_mean 0.000
_refine_ls_structure_factor_coef Fsqd
_refine_ls_weighting_details 'w=1/[\s^2^(Fo^2^)+(0.0476P)^2^+0.2967P] where P=(Fo^2^+2Fc^2^)/3'
_refine_ls_weighting_scheme calc
_refine_ls_wR_factor_all 0.1373
_refine_ls_wR_factor_ref 0.1373
_reflns_number_gt 2380
_reflns_number_total 3584
_reflns_threshold_expression >2sigma(I)
_cod_data_source_file bs5065.cif
_cod_data_source_block III
_cod_original_sg_symbol_H-M 'P -1 '
_cod_database_code 2104209

loop_
_symmetry_equiv_pos_as_xyz
'x, y, z'
'-x, -y, -z'

loop_
_atom_site_type_symbol
_atom_site_label
_atom_site_fract_x
_atom_site_fract_y
_atom_site_fract_z
_atom_site_U_iso_or_equiv
_atom_site_adp_type
_atom_site_calc_flag
_atom_site_refinement_flags
_atom_site_occupancy
N N1A 0.7813(2) 0.04121(19) 0.52443(15) 0.0420(4) Uani d . 1
H H1A 0.7609 0.0212 0.5971 0.050 Uiso calc R 1
C C2A 0.6814(3) -0.0434(2) 0.42570(18) 0.0401(5) Uani d . 1
O O2A 0.5749(2) -0.14712(17) 0.44075(13) 0.0544(4) Uani d . 1
N N3A 0.7088(2) -0.0068(2) 0.31096(16) 0.0463(5) Uani d . 1
H H3A 0.6472 -0.0608 0.2489 0.056 Uiso calc R 1
C C4A 0.8263(3) 0.1087(2) 0.28616(19) 0.0426(5) Uani d . 1
O O4A 0.8402(2) 0.1331(2) 0.18121(14) 0.0632(5) Uani d . 1
C C5A 0.9343(3) 0.1979(2) 0.39424(18) 0.0411(5) Uani d . 1
H H5A1 1.0490 0.1935 0.3748 0.049 Uiso calc R 1
H H5A2 0.9197 0.3026 0.4020 0.049 Uiso calc R 1
C C6A 0.9096(2) 0.1537(2) 0.51749(19) 0.0389(5) Uani d . 1
O O6A 0.99946(19) 0.21308(18) 0.60997(14) 0.0548(4) Uani d . 1
N N1B 0.6821(2) 0.42592(19) 0.96006(15) 0.0403(4) Uani d . 1
H H1B 0.6549 0.4113 1.0330 0.048 Uiso calc R 1
C C2B 0.5979(2) 0.3292(2) 0.86060(18) 0.0388(5) Uani d . 1
O O2B 0.4860(2) 0.22890(18) 0.87468(14) 0.0566(5) Uani d . 1
N N3B 0.6444(2) 0.34856(19) 0.74367(15) 0.0417(4) Uani d . 1
H H3B 0.5977 0.2821 0.6815 0.050 Uiso calc R 1
C C4B 0.7586(3) 0.4646(2) 0.71804(19) 0.0397(5) Uani d . 1
O O4B 0.7809(2) 0.47970(19) 0.61115(13) 0.0569(4) Uani d . 1
C C5B 0.8523(3) 0.5679(3) 0.82745(19) 0.0456(5) Uani d . 1
H H5B1 0.8406 0.6707 0.8212 0.055 Uiso calc R 1
H H5B2 0.9692 0.5608 0.8208 0.055 Uiso calc R 1
C C6B 0.8053(3) 0.5434(2) 0.95412(19) 0.0401(5) Uani d . 1
O O6B 0.8734(2) 0.62294(18) 1.04861(14) 0.0573(5) Uani d . 1
O O1A 0.45510(19) 0.62811(17) 0.82492(13) 0.0490(4) Uani d . 1
C C1A 0.3897(3) 0.5897(2) 0.71742(19) 0.0396(5) Uani d . 1
N N2A 0.4423(2) 0.6616(2) 0.62667(17) 0.0569(5) Uani d . 1
H H2A1 0.5232 0.7366 0.6416 0.068 Uiso calc R 1
H H2A2 0.3955 0.6333 0.5530 0.068 Uiso calc R 1
N N4A 0.2615(3) 0.4753(2) 0.6897(2) 0.0637(6) Uani d . 1
H H4A1 0.2231 0.4272 0.7466 0.076 Uiso calc R 1
H H4A2 0.2175 0.4499 0.6149 0.076 Uiso calc R 1
O O1B 0.7245(2) -0.07543(18) 0.73102(13) 0.0587(5) Uani d . 1
C C1B 0.7595(3) -0.0159(2) 0.84199(19) 0.0427(5) Uani d . 1
N N2B 0.8721(3) 0.1093(2) 0.8735(2) 0.0619(6) Uani d . 1
H H2B1 0.9221 0.1503 0.8166 0.074 Uiso calc R 1
H H2B2 0.8950 0.1491 0.9507 0.074 Uiso calc R 1
N N4B 0.6877(3) -0.0768(2) 0.93195(17) 0.0666(6) Uani d . 1
H H4B1 0.6158 -0.1585 0.9141 0.080 Uiso calc R 1
H H4B2 0.7127 -0.0348 1.0085 0.080 Uiso calc R 1

loop_
_atom_site_aniso_label
_atom_site_aniso_U_11
_atom_site_aniso_U_22
_atom_site_aniso_U_33
_atom_site_aniso_U_12
_atom_site_aniso_U_13
_atom_site_aniso_U_23
N1A 0.0447(10) 0.0466(10) 0.0274(9) -0.0121(8) 0.0000(7) 0.0052(8)
C2A 0.0411(12) 0.0408(11) 0.0320(11) -0.0066(9) 0.0003(9) 0.0019(9)
O2A 0.0618(10) 0.0527(9) 0.0364(8) -0.0254(8) -0.0002(7) 0.0068(7)
N3A 0.0505(11) 0.0467(10) 0.0332(9) -0.0136(8) -0.0043(8) 0.0051(8)
C4A 0.0447(12) 0.0456(12) 0.0349(11) 0.0007(9) 0.0044(9) 0.0064(10)
O4A 0.0781(12) 0.0715(12) 0.0355(9) -0.0075(9) 0.0052(8) 0.0154(8)
C5A 0.0381(11) 0.0419(11) 0.0395(12) -0.0064(9) 0.0017(9) 0.0096(9)
C6A 0.0347(11) 0.0393(11) 0.0377(11) -0.0011(9) 0.0021(8) -0.0001(9)
O6A 0.0488(9) 0.0623(10) 0.0417(9) -0.0160(8) -0.0071(7) 0.0023(8)
N1B 0.0447(10) 0.0444(10) 0.0265(8) -0.0073(8) -0.0003(7) 0.0055(7)
C2B 0.0415(12) 0.0403(11) 0.0298(10) -0.0047(9) -0.0012(8) 0.0043(9)
O2B 0.0601(10) 0.0607(10) 0.0361(8) -0.0262(8) 0.0018(7) 0.0072(7)
N3B 0.0474(10) 0.0423(10) 0.0274(9) -0.0091(8) -0.0004(7) 0.0007(7)
C4B 0.0383(11) 0.0450(12) 0.0348(11) 0.0034(9) 0.0020(8) 0.0083(9)
O4B 0.0663(11) 0.0689(11) 0.0325(8) -0.0049(8) 0.0046(7) 0.0153(8)
C5B 0.0418(12) 0.0503(13) 0.0397(12) -0.0094(10) 0.0000(9) 0.0107(10)
C6B 0.0386(11) 0.0401(11) 0.0371(11) -0.0029(9) -0.0030(8) 0.0045(9)
O6B 0.0634(11) 0.0571(10) 0.0382(9) -0.0184(8) -0.0084(7) 0.0004(8)
O1A 0.0538(9) 0.0550(9) 0.0318(8) -0.0109(7) -0.0038(6) 0.0094(7)
C1A 0.0391(11) 0.0394(11) 0.0372(11) 0.0004(9) -0.0005(9) 0.0043(9)
N2A 0.0634(13) 0.0694(13) 0.0329(10) -0.0085(10) -0.0018(9) 0.0139(9)
N4A 0.0601(13) 0.0554(12) 0.0632(14) -0.0172(10) -0.0134(10) 0.0041(11)
O1B 0.0738(11) 0.0588(10) 0.0310(8) -0.0221(8) 0.0024(7) 0.0042(7)
C1B 0.0490(13) 0.0416(12) 0.0336(11) -0.0022(9) -0.0001(9) 0.0054(9)
N2B 0.0639(13) 0.0503(12) 0.0592(13) -0.0143(10) -0.0100(10) 0.0005(10)
N4B 0.0990(18) 0.0606(13) 0.0318(11) -0.0134(12) 0.0078(10) 0.0092(10)

loop_
_atom_type_symbol
_atom_type_description
_atom_type_scat_dispersion_real
_atom_type_scat_dispersion_imag
_atom_type_scat_source
C C 0.0033 0.0016 'International Tables Vol C Tables 4.2.6.8 and 6.1.1.4'
H H 0.0000 0.0000 'International Tables Vol C Tables 4.2.6.8 and 6.1.1.4'
N N 0.0061 0.0033 'International Tables Vol C Tables 4.2.6.8 and 6.1.1.4'
O O 0.0106 0.0060 'International Tables Vol C Tables 4.2.6.8 and 6.1.1.4'

loop_
_geom_angle_atom_site_label_1
_geom_angle_atom_site_label_2
_geom_angle_atom_site_label_3
_geom_angle
C6A N1A C2A 125.7(2)
C6A N1A H1A 117.2
C2A N1A H1A 117.2
O2A C2A N3A 122.2(2)
O2A C2A N1A 120.7(2)
N3A C2A N1A 117.2(2)
C2A N3A C4A 125.8(2)
C2A N3A H3A 117.1
C4A N3A H3A 117.1
O4A C4A N3A 120.9(2)
O4A C4A C5A 122.9(2)
N3A C4A C5A 116.2(2)
C6A C5A C4A 118.0(2)
C6A C5A H5A1 107.8
C4A C5A H5A1 107.8
C6A C5A H5A2 107.8
C4A C5A H5A2 107.8
H5A1 C5A H5A2 107.1
O6A C6A N1A 120.1(2)
O6A C6A C5A 122.9(2)
N1A C6A C5A 117.0(2)
C6B N1B C2B 125.7(2)
C6B N1B H1B 117.2
C2B N1B H1B 117.2
O2B C2B N1B 121.2(2)
O2B C2B N3B 121.2(2)
N1B C2B N3B 117.6(2)
C4B N3B C2B 125.5(2)
C4B N3B H3B 117.3
C2B N3B H3B 117.3
O4B C4B N3B 120.7(2)
O4B C4B C5B 123.0(2)
N3B C4B C5B 116.3(2)
C4B C5B C6B 117.8(2)
C4B C5B H5B1 107.9
C6B C5B H5B1 107.9
C4B C5B H5B2 107.9
C6B C5B H5B2 107.9
H5B1 C5B H5B2 107.2
O6B C6B N1B 120.6(2)
O6B C6B C5B 122.5(2)
N1B C6B C5B 116.9(2)
O1A C1A N2A 121.4(2)
O1A C1A N4A 121.0(2)
N2A C1A N4A 117.6(2)
C1A N2A H2A1 120.0
C1A N2A H2A2 120.0
H2A1 N2A H2A2 120.0
C1A N4A H4A1 120.0
C1A N4A H4A2 120.0
H4A1 N4A H4A2 120.0
O1B C1B N4B 120.7(2)
O1B C1B N2B 121.2(2)
N4B C1B N2B 118.2(2)
C1B N2B H2B1 120.0
C1B N2B H2B2 120.0
H2B1 N2B H2B2 120.0
C1B N4B H4B1 120.0
C1B N4B H4B2 120.0
H4B1 N4B H4B2 120.0

loop_
_geom_bond_atom_site_label_1
_geom_bond_atom_site_label_2
_geom_bond_distance
N1A C6A 1.357(2)
N1A C2A 1.371(2)
N1A H1A 0.8600
C2A O2A 1.215(2)
C2A N3A 1.368(3)
N3A C4A 1.376(3)
N3A H3A 0.8600
C4A O4A 1.211(2)
C4A C5A 1.485(3)
C5A C6A 1.482(3)
C5A H5A1 0.9700
C5A H5A2 0.9700
C6A O6A 1.221(2)
N1B C6B 1.359(2)
N1B C2B 1.362(2)
N1B H1B 0.8600
C2B O2B 1.218(2)
C2B N3B 1.375(2)
N3B C4B 1.367(3)
N3B H3B 0.8600
C4B O4B 1.215(2)
C4B C5B 1.491(3)
C5B C6B 1.491(3)
C5B H5B1 0.9700
C5B H5B2 0.9700
C6B O6B 1.214(2)
O1A C1A 1.244(2)
C1A N2A 1.327(3)
C1A N4A 1.340(3)
N2A H2A1 0.8600
N2A H2A2 0.8600
N4A H4A1 0.8600
N4A H4A2 0.8600
O1B C1B 1.243(2)
C1B N4B 1.319(3)
C1B N2B 1.331(3)
N2B H2B1 0.8600
N2B H2B2 0.8600
N4B H4B1 0.8600
N4B H4B2 0.8600

loop_
_geom_hbond_atom_site_label_D
_geom_hbond_atom_site_label_H
_geom_hbond_atom_site_label_A
_geom_hbond_site_symmetry_A
_geom_hbond_distance_DH
_geom_hbond_distance_HA
_geom_hbond_distance_DA
_geom_hbond_angle_DHA
N1A H1A O1B . 0.86 1.85 2.682(2) 164
N3A H3A O2B 2_656 0.86 2.00 2.842(2) 166
N1B H1B O1A 2_667 0.86 1.87 2.718(2) 167
N3B H3B O2A 2_656 0.86 2.01 2.842(2) 162
N2A H2A1 O1B 1_565 0.86 2.24 3.077(2) 165
N2A H2A2 O4B 2_666 0.86 2.25 3.088(2) 164
N4B H4B1 O1A 1_545 0.86 2.21 3.055(3) 167
N4B H4B2 O4A 1_556 0.86 2.31 3.135(3) 160

loop_
_cod_related_entry_id
_cod_related_entry_database
_cod_related_entry_code
1 ChemSpider 30654526
